data_4308268
loop_
_publ_author_name
'Xin-Yi Wang'
'Rachelle Justice'
'Slavi C. Sevov'

_publ_section_title
;
Hydrogen-Bonded Metal-Complex Sulfonate (MCS) Inclusion Compounds: Effect
of the Guest Molecule on the Host Framework
;
_journal_name_full 'Inorganic Chemistry'
_journal_page_first 4626
_journal_page_last 4631
_journal_paper_doi 10.1021/ic070324p
_journal_volume 46
_journal_year 2007
_chemical_formula_moiety '3(C12 H8 O6 S2), 2(Co H18 N6), 2(C3 H6 O), 4(H2 O)'
_chemical_formula_sum 'C42 H80 Co2 N12 O24 S6'
_chemical_formula_weight 1447.40
_chemical_name_common CoHA-BPDS-Acetone
_chemical_name_systematic
; 
 ? 
;
_space_group_IT_number 2
_symmetry_cell_setting triclinic
_symmetry_space_group_name_Hall '-P 1'
_symmetry_space_group_name_H-M 'P -1'
_atom_sites_solution_hydrogens geom
_atom_sites_solution_primary direct
_atom_sites_solution_secondary difmap
_audit_creation_method SHELXL-97
_cell_angle_alpha 101.1350(10)
_cell_angle_beta 93.1870(10)
_cell_angle_gamma 96.4740(10)
_cell_formula_units_Z 1
_cell_length_a 7.81110(10)
_cell_length_b 13.1879(2)
_cell_length_c 15.6203(3)
_cell_measurement_temperature 100(2)
_cell_volume 1563.77(4)
_computing_cell_refinement 'Bruker SMART'
_computing_data_collection 'Bruker SMART'
_computing_data_reduction 'Bruker SHELXTL-V5.1'
_computing_molecular_graphics Diomand
_computing_publication_material 'SHELXL-97 (Sheldrick, 1997)'
_computing_structure_refinement 'SHELXL-97 (Sheldrick, 1997)'
_computing_structure_solution 'SHELXS-97 (Sheldrick, 1990)'
_diffrn_ambient_temperature 100(2)
_diffrn_measured_fraction_theta_full 1.000
_diffrn_measured_fraction_theta_max 1.000
_diffrn_measurement_device_type 'CCD area detector'
_diffrn_measurement_method 'phi and omega scans'
_diffrn_radiation_monochromator graphite
_diffrn_radiation_source 'fine-focus sealed tube'
_diffrn_radiation_type MoK\a
_diffrn_radiation_wavelength 0.71073
_diffrn_reflns_av_R_equivalents 0.0285
_diffrn_reflns_av_sigmaI/netI 0.0221
_diffrn_reflns_limit_h_max 8
_diffrn_reflns_limit_h_min -10
_diffrn_reflns_limit_k_max 17
_diffrn_reflns_limit_k_min -17
_diffrn_reflns_limit_l_max 20
_diffrn_reflns_limit_l_min -20
_diffrn_reflns_number 41325
_diffrn_reflns_theta_full 27.50
_diffrn_reflns_theta_max 27.50
_diffrn_reflns_theta_min 1.59
_exptl_absorpt_coefficient_mu 0.816
_exptl_absorpt_correction_T_max 0.9759
_exptl_absorpt_correction_T_min 0.8409
_exptl_absorpt_correction_type multi-scan
_exptl_absorpt_process_details 'Blessing, R.H. (1995) Acta Cryst. A51, 33-38'
_exptl_crystal_colour orange
_exptl_crystal_density_diffrn 1.537
_exptl_crystal_density_meas ?
_exptl_crystal_density_method .
_exptl_crystal_description plate
_exptl_crystal_F_000 758
_exptl_crystal_size_max 0.22
_exptl_crystal_size_mid 0.15
_exptl_crystal_size_min 0.03
_refine_diff_density_max 1.196
_refine_diff_density_min -0.602
_refine_diff_density_rms 0.079
_refine_ls_extinction_method none
_refine_ls_goodness_of_fit_ref 1.075
_refine_ls_hydrogen_treatment mixed
_refine_ls_matrix_type full
_refine_ls_number_parameters 413
_refine_ls_number_reflns 7164
_refine_ls_number_restraints 6
_refine_ls_restrained_S_all 1.075
_refine_ls_R_factor_all 0.0440
_refine_ls_R_factor_gt 0.0371
_refine_ls_shift/su_max 0.001
_refine_ls_shift/su_mean 0.000
_refine_ls_structure_factor_coef Fsqd
_refine_ls_weighting_details 'calc w=1/[\s^2^(Fo^2^)+(0.0521P)^2^+1.7146P] where P=(Fo^2^+2Fc^2^)/3'
_refine_ls_weighting_scheme calc
_refine_ls_wR_factor_gt 0.1008
_refine_ls_wR_factor_ref 0.1044
_reflns_number_gt 6236
_reflns_number_total 7164
_reflns_threshold_expression >2sigma(I)
_cod_data_source_file ic070324p-file001_4.cif
_cod_data_source_block COHA-BPDS-Acetone
_cod_database_code 4308268

loop_
_symmetry_equiv_pos_as_xyz
'x, y, z'
'-x, -y, -z'

loop_
_atom_site_label
_atom_site_type_symbol
_atom_site_fract_x
_atom_site_fract_y
_atom_site_fract_z
_atom_site_U_iso_or_equiv
_atom_site_adp_type
_atom_site_occupancy
_atom_site_symmetry_multiplicity
_atom_site_calc_flag
_atom_site_refinement_flags
_atom_site_disorder_assembly
_atom_site_disorder_group
Co1 Co 0.0000 0.5000 1.0000 0.01095(9) Uani 1 2 d S . .
Co2 Co 0.5000 0.0000 1.0000 0.01501(10) Uani 1 2 d S . .
S1 S 0.91601(7) 0.25865(4) 0.18083(3) 0.01898(12) Uani 1 1 d . . .
S2 S 0.93222(7) 0.13395(4) 0.83255(3) 0.01642(12) Uani 1 1 d . . .
S3 S 0.52449(6) 0.55918(4) 0.17453(3) 0.01468(11) Uani 1 1 d . . .
O1 O 0.7673(2) 0.31215(16) 0.16686(11) 0.0310(4) Uani 1 1 d . . .
O2 O 1.0772(2) 0.32281(12) 0.17212(10) 0.0201(3) Uani 1 1 d . . .
O3 O 0.9042(3) 0.15479(13) 0.12695(10) 0.0325(4) Uani 1 1 d . . .
O4 O 0.8757(2) 0.22393(12) 0.88840(10) 0.0231(3) Uani 1 1 d . . .
O5 O 0.8083(2) 0.04092(12) 0.82397(10) 0.0226(3) Uani 1 1 d . . .
O6 O 1.1065(2) 0.11624(15) 0.85928(11) 0.0281(4) Uani 1 1 d . . .
O7 O 0.40311(18) 0.63479(12) 0.16865(10) 0.0181(3) Uani 1 1 d . . .
O8 O 0.70097(19) 0.60174(13) 0.16478(10) 0.0211(3) Uani 1 1 d . . .
O9 O 0.4668(2) 0.46007(12) 0.11515(10) 0.0214(3) Uani 1 1 d . . .
O10 O 0.4216(4) 0.1549(3) 0.48011(18) 0.0853(10) Uani 1 1 d . . .
O1W O 0.3871(2) 0.24012(14) 0.13807(13) 0.0317(4) Uani 1 1 d D . .
H111 H 0.280(3) 0.261(3) 0.154(2) 0.057(10) Uiso 1 1 d D . .
H112 H 0.472(3) 0.296(2) 0.154(2) 0.054(10) Uiso 1 1 d D . .
O2W O 1.4397(2) 0.16353(14) 0.82424(13) 0.0310(4) Uani 1 1 d D . .
H211 H 1.489(4) 0.2323(18) 0.822(3) 0.073(12) Uiso 1 1 d D . .
H212 H 1.326(3) 0.170(3) 0.840(2) 0.064(11) Uiso 1 1 d D . .
N1 N -0.1349(2) 0.61769(13) 1.00423(11) 0.0160(3) Uani 1 1 d . . .
H1A H -0.2004 0.6097 0.9528 0.024 Uiso 1 1 calc R . .
H1B H -0.0618 0.6782 1.0129 0.024 Uiso 1 1 calc R . .
H1C H -0.2050 0.6197 1.0490 0.024 Uiso 1 1 calc R . .
N2 N -0.0367(2) 0.46751(13) 0.87157(11) 0.0141(3) Uani 1 1 d . . .
H2A H -0.1361 0.4232 0.8550 0.021 Uiso 1 1 calc R . .
H2B H 0.0539 0.4370 0.8487 0.021 Uiso 1 1 calc R . .
H2C H -0.0449 0.5273 0.8516 0.021 Uiso 1 1 calc R . .
N3 N -0.2126(2) 0.40913(13) 1.00893(11) 0.0146(3) Uani 1 1 d . . .
H3A H -0.3054 0.4440 1.0034 0.022 Uiso 1 1 calc R . .
H3B H -0.2085 0.3900 1.0619 0.022 Uiso 1 1 calc R . .
H3C H -0.2223 0.3513 0.9656 0.022 Uiso 1 1 calc R . .
N4 N 0.5822(3) 0.14296(14) 0.99275(12) 0.0209(4) Uani 1 1 d . . .
H4A H 0.5474 0.1546 0.9393 0.031 Uiso 1 1 calc R . .
H4B H 0.6996 0.1534 1.0004 0.031 Uiso 1 1 calc R . .
H4C H 0.5378 0.1877 1.0352 0.031 Uiso 1 1 calc R . .
N5 N 0.4564(2) -0.03957(15) 0.87225(11) 0.0192(4) Uani 1 1 d . . .
H5A H 0.5120 -0.0954 0.8519 0.029 Uiso 1 1 calc R . .
H5B H 0.4963 0.0149 0.8477 0.029 Uiso 1 1 calc R . .
H5C H 0.3408 -0.0565 0.8579 0.029 Uiso 1 1 calc R . .
N6 N 0.7374(3) -0.03495(16) 0.98952(12) 0.0234(4) Uani 1 1 d . . .
H6A H 0.7368 -0.1050 0.9836 0.035 Uiso 1 1 calc R . .
H6B H 0.8051 -0.0017 1.0384 0.035 Uiso 1 1 calc R . .
H6C H 0.7800 -0.0143 0.9417 0.035 Uiso 1 1 calc R . .
C1 C 0.9231(3) 0.24298(17) 0.29125(13) 0.0184(4) Uani 1 1 d . . .
C2 C 0.9824(4) 0.1559(2) 0.31282(15) 0.0326(6) Uani 1 1 d . . .
H2 H 1.0179 0.1039 0.2687 0.039 Uiso 1 1 calc R . .
C3 C 0.8712(4) 0.31860(19) 0.35523(15) 0.0288(5) Uani 1 1 d . . .
H3 H 0.8309 0.3787 0.3402 0.035 Uiso 1 1 calc R . .
C4 C 0.9900(4) 0.1448(2) 0.39962(15) 0.0319(6) Uani 1 1 d . . .
H4 H 1.0321 0.0851 0.4144 0.038 Uiso 1 1 calc R . .
C5 C 0.8783(4) 0.3064(2) 0.44171(16) 0.0293(5) Uani 1 1 d . . .
H5 H 0.8422 0.3585 0.4855 0.035 Uiso 1 1 calc R . .
C6 C 0.9373(3) 0.21906(17) 0.46509(13) 0.0179(4) Uani 1 1 d . . .
C7 C 0.9412(3) 0.20289(16) 0.55701(13) 0.0175(4) Uani 1 1 d . . .
C8 C 1.0718(3) 0.1552(2) 0.59058(15) 0.0244(5) Uani 1 1 d . . .
H8 H 1.1627 0.1358 0.5554 0.029 Uiso 1 1 calc R . .
C9 C 0.8120(3) 0.2331(2) 0.61054(16) 0.0311(6) Uani 1 1 d . . .
H9 H 0.7231 0.2677 0.5893 0.037 Uiso 1 1 calc R . .
C10 C 1.0720(3) 0.13542(18) 0.67494(14) 0.0219(5) Uani 1 1 d . . .
H10 H 1.1623 0.1026 0.6970 0.026 Uiso 1 1 calc R . .
C11 C 0.8113(3) 0.2134(2) 0.69478(16) 0.0318(6) Uani 1 1 d . . .
H11 H 0.7221 0.2342 0.7307 0.038 Uiso 1 1 calc R . .
C12 C 0.9403(3) 0.16366(16) 0.72637(13) 0.0164(4) Uani 1 1 d . . .
C13 C 0.5213(3) 0.53731(16) 0.28245(13) 0.0157(4) Uani 1 1 d . . .
C14 C 0.3853(3) 0.4748(2) 0.30435(15) 0.0340(6) Uani 1 1 d . . .
H14 H 0.2961 0.4412 0.2610 0.041 Uiso 1 1 calc R . .
C15 C 0.6486(4) 0.5862(3) 0.34506(18) 0.0582(11) Uani 1 1 d . . .
H15 H 0.7431 0.6298 0.3304 0.070 Uiso 1 1 calc R . .
C16 C 0.3779(3) 0.4606(2) 0.38976(15) 0.0342(6) Uani 1 1 d . . .
H16 H 0.2831 0.4168 0.4040 0.041 Uiso 1 1 calc R . .
C17 C 0.6384(5) 0.5715(3) 0.43068(18) 0.0668(13) Uani 1 1 d . . .
H17 H 0.7267 0.6063 0.4741 0.080 Uiso 1 1 calc R . .
C18 C 0.5041(3) 0.50807(17) 0.45440(13) 0.0186(4) Uani 1 1 d . . .
C19 C 0.5266(9) 0.0201(5) 0.3736(4) 0.111(2) Uani 1 1 d . . .
H19A H 0.5413 -0.0158 0.4224 0.167 Uiso 1 1 calc R . .
H19B H 0.6387 0.0347 0.3503 0.167 Uiso 1 1 calc R . .
H19C H 0.4463 -0.0243 0.3273 0.167 Uiso 1 1 calc R . .
C20 C 0.4313(8) 0.1811(4) 0.3361(3) 0.0981(18) Uani 1 1 d . . .
H20A H 0.3866 0.2466 0.3592 0.147 Uiso 1 1 calc R . .
H20B H 0.3496 0.1390 0.2893 0.147 Uiso 1 1 calc R . .
H20C H 0.5431 0.1961 0.3127 0.147 Uiso 1 1 calc R . .
C21 C 0.4530(4) 0.1237(3) 0.4062(2) 0.0549(9) Uani 1 1 d . . .

loop_
_atom_site_aniso_label
_atom_site_aniso_U_11
_atom_site_aniso_U_22
_atom_site_aniso_U_33
_atom_site_aniso_U_23
_atom_site_aniso_U_13
_atom_site_aniso_U_12
Co1 0.01387(18) 0.01168(18) 0.00842(17) 0.00402(13) 0.00174(13) 0.00258(13)
Co2 0.0183(2) 0.0177(2) 0.01071(18) 0.00596(15) 0.00238(14) 0.00361(15)
S1 0.0234(3) 0.0207(3) 0.0123(2) 0.0080(2) -0.00353(19) -0.0055(2)
S2 0.0207(3) 0.0191(3) 0.0107(2) 0.00575(19) 0.00355(18) 0.00223(19)
S3 0.0138(2) 0.0211(3) 0.0103(2) 0.00517(19) 0.00181(17) 0.00315(18)
O1 0.0220(8) 0.0522(11) 0.0244(9) 0.0233(8) -0.0014(7) 0.0031(8)
O2 0.0215(8) 0.0206(8) 0.0187(7) 0.0088(6) -0.0011(6) -0.0021(6)
O3 0.0560(12) 0.0229(9) 0.0140(8) 0.0043(7) -0.0042(7) -0.0124(8)
O4 0.0336(9) 0.0212(8) 0.0138(7) 0.0013(6) 0.0062(6) 0.0025(7)
O5 0.0304(9) 0.0197(8) 0.0185(8) 0.0069(6) 0.0059(6) -0.0011(6)
O6 0.0238(8) 0.0456(11) 0.0210(8) 0.0197(8) 0.0040(7) 0.0069(7)
O7 0.0145(7) 0.0232(8) 0.0182(7) 0.0074(6) 0.0005(6) 0.0036(6)
O8 0.0136(7) 0.0347(9) 0.0174(7) 0.0109(7) 0.0033(6) 0.0029(6)
O9 0.0263(8) 0.0249(8) 0.0124(7) 0.0020(6) 0.0006(6) 0.0041(6)
O10 0.0720(19) 0.144(3) 0.0443(15) 0.0142(17) 0.0192(14) 0.034(2)
O1W 0.0269(9) 0.0252(9) 0.0397(10) -0.0014(8) 0.0108(8) -0.0014(7)
O2W 0.0233(9) 0.0321(10) 0.0419(11) 0.0216(8) -0.0022(8) 0.0001(7)
N1 0.0206(9) 0.0168(8) 0.0121(8) 0.0049(7) 0.0026(7) 0.0051(7)
N2 0.0155(8) 0.0159(8) 0.0120(8) 0.0047(6) 0.0020(6) 0.0023(6)
N3 0.0179(8) 0.0154(8) 0.0113(8) 0.0039(6) 0.0011(6) 0.0026(6)
N4 0.0280(10) 0.0210(9) 0.0149(8) 0.0056(7) 0.0028(7) 0.0038(8)
N5 0.0211(9) 0.0236(9) 0.0145(8) 0.0075(7) 0.0030(7) 0.0033(7)
N6 0.0262(10) 0.0313(11) 0.0174(9) 0.0114(8) 0.0055(7) 0.0098(8)
C1 0.0233(10) 0.0209(10) 0.0112(9) 0.0078(8) -0.0024(8) -0.0030(8)
C2 0.0636(18) 0.0248(12) 0.0131(11) 0.0056(9) 0.0056(11) 0.0166(12)
C3 0.0465(15) 0.0259(12) 0.0195(11) 0.0123(9) 0.0046(10) 0.0139(11)
C4 0.0591(17) 0.0253(12) 0.0169(11) 0.0090(9) 0.0050(11) 0.0194(12)
C5 0.0460(15) 0.0283(13) 0.0182(11) 0.0076(9) 0.0081(10) 0.0166(11)
C6 0.0220(10) 0.0205(10) 0.0122(9) 0.0064(8) 0.0009(8) 0.0020(8)
C7 0.0233(10) 0.0186(10) 0.0111(9) 0.0048(8) 0.0019(8) 0.0019(8)
C8 0.0259(11) 0.0363(13) 0.0161(10) 0.0096(9) 0.0081(9) 0.0144(10)
C9 0.0306(13) 0.0498(16) 0.0218(12) 0.0187(11) 0.0078(10) 0.0209(11)
C10 0.0250(11) 0.0294(12) 0.0151(10) 0.0088(9) 0.0038(8) 0.0106(9)
C11 0.0311(13) 0.0528(17) 0.0207(12) 0.0175(11) 0.0124(10) 0.0221(12)
C12 0.0217(10) 0.0179(10) 0.0105(9) 0.0050(7) 0.0033(7) 0.0016(8)
C13 0.0176(10) 0.0196(10) 0.0113(9) 0.0054(8) 0.0017(7) 0.0038(8)
C14 0.0310(13) 0.0515(16) 0.0129(11) 0.0073(10) -0.0053(9) -0.0208(12)
C15 0.0544(19) 0.089(3) 0.0216(13) 0.0285(15) -0.0144(13) -0.0517(19)
C16 0.0295(13) 0.0526(17) 0.0151(11) 0.0103(11) -0.0016(9) -0.0224(12)
C17 0.063(2) 0.104(3) 0.0200(13) 0.0301(16) -0.0222(13) -0.063(2)
C18 0.0223(10) 0.0210(10) 0.0114(10) 0.0040(8) 0.0001(8) -0.0021(8)
C19 0.146(6) 0.126(5) 0.069(3) 0.026(3) 0.005(3) 0.040(4)
C20 0.153(5) 0.079(3) 0.064(3) 0.009(2) 0.040(3) 0.015(3)
C21 0.0314(16) 0.078(3) 0.050(2) -0.0005(18) 0.0090(14) 0.0004(16)

loop_
_atom_type_symbol
_atom_type_description
_atom_type_scat_dispersion_real
_atom_type_scat_dispersion_imag
_atom_type_scat_source
C C 0.0033 0.0016 'International Tables Vol C Tables 4.2.6.8 and 6.1.1.4'
H H 0.0000 0.0000 'International Tables Vol C Tables 4.2.6.8 and 6.1.1.4'
N N 0.0061 0.0033 'International Tables Vol C Tables 4.2.6.8 and 6.1.1.4'
O O 0.0106 0.0060 'International Tables Vol C Tables 4.2.6.8 and 6.1.1.4'
S S 0.1246 0.1234 'International Tables Vol C Tables 4.2.6.8 and 6.1.1.4'
Co Co 0.3494 0.9721 'International Tables Vol C Tables 4.2.6.8 and 6.1.1.4'

loop_
_geom_angle_atom_site_label_1
_geom_angle_atom_site_label_2
_geom_angle_atom_site_label_3
_geom_angle
_geom_angle_site_symmetry_1
_geom_angle_site_symmetry_3
_geom_angle_publ_flag
N3 Co1 N3 180.00(10) . 2_567 ?
N3 Co1 N1 90.52(7) . 2_567 ?
N3 Co1 N1 89.48(7) 2_567 2_567 ?
N3 Co1 N1 89.48(7) . . ?
N3 Co1 N1 90.52(7) 2_567 . ?
N1 Co1 N1 179.998(1) 2_567 . ?
N3 Co1 N2 90.67(7) . . ?
N3 Co1 N2 89.33(7) 2_567 . ?
N1 Co1 N2 89.91(7) 2_567 . ?
N1 Co1 N2 90.09(7) . . ?
N3 Co1 N2 89.33(7) . 2_567 ?
N3 Co1 N2 90.67(7) 2_567 2_567 ?
N1 Co1 N2 90.09(7) 2_567 2_567 ?
N1 Co1 N2 89.91(7) . 2_567 ?
N2 Co1 N2 180.00(10) . 2_567 ?
N4 Co2 N4 180.0 . 2_657 ?
N4 Co2 N5 91.23(8) . . ?
N4 Co2 N5 88.77(8) 2_657 . ?
N4 Co2 N5 88.77(8) . 2_657 ?
N4 Co2 N5 91.23(8) 2_657 2_657 ?
N5 Co2 N5 180.00(11) . 2_657 ?
N4 Co2 N6 89.32(8) . . ?
N4 Co2 N6 90.68(8) 2_657 . ?
N5 Co2 N6 89.46(8) . . ?
N5 Co2 N6 90.54(8) 2_657 . ?
N4 Co2 N6 90.68(8) . 2_657 ?
N4 Co2 N6 89.32(8) 2_657 2_657 ?
N5 Co2 N6 90.54(8) . 2_657 ?
N5 Co2 N6 89.46(8) 2_657 2_657 ?
N6 Co2 N6 179.999(2) . 2_657 ?
O3 S1 O1 113.62(12) . . ?
O3 S1 O2 112.03(11) . . ?
O1 S1 O2 111.08(10) . . ?
O3 S1 C1 106.52(10) . . ?
O1 S1 C1 106.89(10) . . ?
O2 S1 C1 106.17(9) . . ?
O5 S2 O4 112.05(10) . . ?
O5 S2 O6 112.12(10) . . ?
O4 S2 O6 112.68(11) . . ?
O5 S2 C12 106.62(9) . . ?
O4 S2 C12 106.32(10) . . ?
O6 S2 C12 106.53(10) . . ?
O8 S3 O9 113.68(10) . . ?
O8 S3 O7 111.77(9) . . ?
O9 S3 O7 111.34(9) . . ?
O8 S3 C13 106.43(9) . . ?
O9 S3 C13 107.62(10) . . ?
O7 S3 C13 105.45(9) . . ?
H111 O1W H112 109(2) . . ?
H211 O2W H212 105(2) . . ?
Co1 N1 H1A 109.5 . . ?
Co1 N1 H1B 109.5 . . ?
H1A N1 H1B 109.5 . . ?
Co1 N1 H1C 109.5 . . ?
H1A N1 H1C 109.5 . . ?
H1B N1 H1C 109.5 . . ?
Co1 N2 H2A 109.5 . . ?
Co1 N2 H2B 109.5 . . ?
H2A N2 H2B 109.5 . . ?
Co1 N2 H2C 109.5 . . ?
H2A N2 H2C 109.5 . . ?
H2B N2 H2C 109.5 . . ?
Co1 N3 H3A 109.5 . . ?
Co1 N3 H3B 109.5 . . ?
H3A N3 H3B 109.5 . . ?
Co1 N3 H3C 109.5 . . ?
H3A N3 H3C 109.5 . . ?
H3B N3 H3C 109.5 . . ?
Co2 N4 H4A 109.5 . . ?
Co2 N4 H4B 109.5 . . ?
H4A N4 H4B 109.5 . . ?
Co2 N4 H4C 109.5 . . ?
H4A N4 H4C 109.5 . . ?
H4B N4 H4C 109.5 . . ?
Co2 N5 H5A 109.5 . . ?
Co2 N5 H5B 109.5 . . ?
H5A N5 H5B 109.5 . . ?
Co2 N5 H5C 109.5 . . ?
H5A N5 H5C 109.5 . . ?
H5B N5 H5C 109.5 . . ?
Co2 N6 H6A 109.5 . . ?
Co2 N6 H6B 109.5 . . ?
H6A N6 H6B 109.5 . . ?
Co2 N6 H6C 109.5 . . ?
H6A N6 H6C 109.5 . . ?
H6B N6 H6C 109.5 . . ?
C2 C1 C3 120.4(2) . . ?
C2 C1 S1 119.71(18) . . ?
C3 C1 S1 119.93(17) . . ?
C1 C2 C4 119.4(2) . . ?
C1 C2 H2 120.3 . . ?
C4 C2 H2 120.3 . . ?
C1 C3 C5 119.7(2) . . ?
C1 C3 H3 120.1 . . ?
C5 C3 H3 120.1 . . ?
C6 C4 C2 121.4(2) . . ?
C6 C4 H4 119.3 . . ?
C2 C4 H4 119.3 . . ?
C3 C5 C6 121.0(2) . . ?
C3 C5 H5 119.5 . . ?
C6 C5 H5 119.5 . . ?
C4 C6 C5 118.1(2) . . ?
C4 C6 C7 120.04(19) . . ?
C5 C6 C7 121.9(2) . . ?
C8 C7 C9 118.38(19) . . ?
C8 C7 C6 120.78(19) . . ?
C9 C7 C6 120.8(2) . . ?
C7 C8 C10 121.2(2) . . ?
C7 C8 H8 119.4 . . ?
C10 C8 H8 119.4 . . ?
C11 C9 C7 120.7(2) . . ?
C11 C9 H9 119.6 . . ?
C7 C9 H9 119.6 . . ?
C12 C10 C8 119.6(2) . . ?
C12 C10 H10 120.2 . . ?
C8 C10 H10 120.2 . . ?
C12 C11 C9 120.1(2) . . ?
C12 C11 H11 120.0 . . ?
C9 C11 H11 120.0 . . ?
C10 C12 C11 120.01(19) . . ?
C10 C12 S2 120.54(17) . . ?
C11 C12 S2 119.44(16) . . ?
C15 C13 C14 119.8(2) . . ?
C15 C13 S3 120.55(17) . . ?
C14 C13 S3 119.52(16) . . ?
C13 C14 C16 120.0(2) . . ?
C13 C14 H14 120.0 . . ?
C16 C14 H14 120.0 . . ?
C13 C15 C17 119.4(2) . . ?
C13 C15 H15 120.3 . . ?
C17 C15 H15 120.3 . . ?
C18 C16 C14 121.7(2) . . ?
C18 C16 H16 119.1 . . ?
C14 C16 H16 119.1 . . ?
C18 C17 C15 122.0(2) . . ?
C18 C17 H17 119.0 . . ?
C15 C17 H17 119.0 . . ?
C16 C18 C17 117.0(2) . . ?
C16 C18 C18 121.5(2) . 2_666 ?
C17 C18 C18 121.5(2) . 2_666 ?
C21 C19 H19A 109.5 . . ?
C21 C19 H19B 109.5 . . ?
H19A C19 H19B 109.5 . . ?
C21 C19 H19C 109.5 . . ?
H19A C19 H19C 109.5 . . ?
H19B C19 H19C 109.5 . . ?
C21 C20 H20A 109.5 . . ?
C21 C20 H20B 109.5 . . ?
H20A C20 H20B 109.5 . . ?
C21 C20 H20C 109.5 . . ?
H20A C20 H20C 109.5 . . ?
H20B C20 H20C 109.5 . . ?
O10 C21 C20 123.7(4) . . ?
O10 C21 C19 124.7(4) . . ?
C20 C21 C19 111.6(4) . . ?

loop_
_geom_bond_atom_site_label_1
_geom_bond_atom_site_label_2
_geom_bond_distance
_geom_bond_site_symmetry_2
_geom_bond_publ_flag
Co1 N3 1.9632(17) . ?
Co1 N3 1.9632(17) 2_567 ?
Co1 N1 1.9648(17) 2_567 ?
Co1 N1 1.9648(17) . ?
Co1 N2 1.9663(16) . ?
Co1 N2 1.9664(16) 2_567 ?
Co2 N4 1.9486(18) . ?
Co2 N4 1.9486(18) 2_657 ?
Co2 N5 1.9628(18) . ?
Co2 N5 1.9628(18) 2_657 ?
Co2 N6 1.9684(19) . ?
Co2 N6 1.9684(19) 2_657 ?
S1 O3 1.4528(18) . ?
S1 O1 1.4530(18) . ?
S1 O2 1.4641(15) . ?
S1 C1 1.775(2) . ?
S2 O5 1.4541(16) . ?
S2 O4 1.4578(16) . ?
S2 O6 1.4592(17) . ?
S2 C12 1.779(2) . ?
S3 O8 1.4562(15) . ?
S3 O9 1.4575(16) . ?
S3 O7 1.4631(15) . ?
S3 C13 1.765(2) . ?
O10 C21 1.197(4) . ?
O1W H111 0.940(17) . ?
O1W H112 0.920(17) . ?
O2W H211 0.951(18) . ?
O2W H212 0.945(18) . ?
N1 H1A 0.9100 . ?
N1 H1B 0.9100 . ?
N1 H1C 0.9100 . ?
N2 H2A 0.9100 . ?
N2 H2B 0.9100 . ?
N2 H2C 0.9100 . ?
N3 H3A 0.9100 . ?
N3 H3B 0.9100 . ?
N3 H3C 0.9100 . ?
N4 H4A 0.9100 . ?
N4 H4B 0.9100 . ?
N4 H4C 0.9100 . ?
N5 H5A 0.9100 . ?
N5 H5B 0.9100 . ?
N5 H5C 0.9100 . ?
N6 H6A 0.9100 . ?
N6 H6B 0.9100 . ?
N6 H6C 0.9100 . ?
C1 C2 1.378(3) . ?
C1 C3 1.381(3) . ?
C2 C4 1.391(3) . ?
C2 H2 0.9500 . ?
C3 C5 1.390(3) . ?
C3 H3 0.9500 . ?
C4 C6 1.387(3) . ?
C4 H4 0.9500 . ?
C5 C6 1.392(3) . ?
C5 H5 0.9500 . ?
C6 C7 1.491(3) . ?
C7 C8 1.387(3) . ?
C7 C9 1.390(3) . ?
C8 C10 1.392(3) . ?
C8 H8 0.9500 . ?
C9 C11 1.390(3) . ?
C9 H9 0.9500 . ?
C10 C12 1.380(3) . ?
C10 H10 0.9500 . ?
C11 C12 1.381(3) . ?
C11 H11 0.9500 . ?
C13 C15 1.365(3) . ?
C13 C14 1.370(3) . ?
C14 C16 1.386(3) . ?
C14 H14 0.9500 . ?
C15 C17 1.393(4) . ?
C15 H15 0.9500 . ?
C16 C18 1.374(3) . ?
C16 H16 0.9500 . ?
C17 C18 1.380(3) . ?
C17 H17 0.9500 . ?
C18 C18 1.484(4) 2_666 ?
C19 C21 1.549(7) . ?
C19 H19A 0.9800 . ?
C19 H19B 0.9800 . ?
C19 H19C 0.9800 . ?
C20 C21 1.459(6) . ?
C20 H20A 0.9800 . ?
C20 H20B 0.9800 . ?
C20 H20C 0.9800 . ?
